data_1546938
loop_
_publ_author_name
'DeMartino, Anthony W.'
'Souza, Maykon Lima'
'Ford, Peter C.'

_publ_section_title
;
 Uncaging Carbon Disulfide. Delivery Platforms for Potential
 Pharmacological Applications: A Mechanistic Approach.
;
_journal_name_full 'Chem. Sci.'
_journal_paper_doi 10.1039/C7SC02727C
_journal_year 2017
_chemical_formula_sum 'C5 H4 K N S2'
_chemical_formula_weight 181.31
_chemical_name_systematic 'Potassium pyrroledithiocarbamate'
_space_group_crystal_system monoclinic
_space_group_IT_number 14
_space_group_name_Hall '-P 2ybc'
_space_group_name_H-M_alt 'P 1 21/c 1'
_symmetry_space_group_name_Hall '-P 2ybc'
_symmetry_space_group_name_H-M 'P 1 21/c 1'
_atom_sites_solution_hydrogens geom
_audit_creation_method SHELXL-2014/7
_audit_update_record
;
2017-06-19 deposited with the CCDC.
2017-09-04 downloaded from the CCDC.
;
_cell_angle_alpha 90
_cell_angle_beta 100.64(3)
_cell_angle_gamma 90
_cell_formula_units_Z 8
_cell_length_a 13.41(2)
_cell_length_b 14.04(2)
_cell_length_c 8.042(13)
_cell_measurement_reflns_used 156
_cell_measurement_temperature 100(2)
_cell_measurement_theta_max 24.7
_cell_measurement_theta_min 3.7
_cell_volume 1488(4)
_computing_structure_refinement 'SHELXL-2014/7 (Sheldrick, 2014)'
_diffrn_ambient_temperature 100(2)
_diffrn_measured_fraction_theta_full 0.983
_diffrn_measured_fraction_theta_max 0.975
_diffrn_measurement_device_type 'Bruker Kappa Apex II'
_diffrn_radiation_type MoK\a
_diffrn_radiation_wavelength 0.71073
_diffrn_reflns_av_R_equivalents 0.0708
_diffrn_reflns_av_unetI/netI 0.0955
_diffrn_reflns_Laue_measured_fraction_full 0.983
_diffrn_reflns_Laue_measured_fraction_max 0.975
_diffrn_reflns_limit_h_max 16
_diffrn_reflns_limit_h_min -7
_diffrn_reflns_limit_k_max 17
_diffrn_reflns_limit_k_min -17
_diffrn_reflns_limit_l_max 8
_diffrn_reflns_limit_l_min -9
_diffrn_reflns_number 5708
_diffrn_reflns_point_group_measured_fraction_full 0.983
_diffrn_reflns_point_group_measured_fraction_max 0.975
_diffrn_reflns_theta_full 25.242
_diffrn_reflns_theta_max 26.296
_diffrn_reflns_theta_min 2.119
_exptl_absorpt_coefficient_mu 1.179
_exptl_absorpt_correction_T_max 0.7454
_exptl_absorpt_correction_T_min 0.5416
_exptl_absorpt_correction_type multi-scan
_exptl_absorpt_process_details sadabs
_exptl_crystal_colour yellow
_exptl_crystal_density_diffrn 1.619
_exptl_crystal_description block
_exptl_crystal_F_000 736
_exptl_crystal_size_max 0.250
_exptl_crystal_size_mid 0.100
_exptl_crystal_size_min 0.050
_refine_diff_density_max 0.436
_refine_diff_density_min -0.409
_refine_diff_density_rms 0.107
_refine_ls_extinction_method none
_refine_ls_goodness_of_fit_ref 0.969
_refine_ls_hydrogen_treatment constr
_refine_ls_matrix_type full
_refine_ls_number_parameters 163
_refine_ls_number_reflns 2936
_refine_ls_number_restraints 0
_refine_ls_restrained_S_all 0.969
_refine_ls_R_factor_all 0.0983
_refine_ls_R_factor_gt 0.0497
_refine_ls_shift/su_max 0.000
_refine_ls_shift/su_mean 0.000
_refine_ls_structure_factor_coef Fsqd
_refine_ls_weighting_details 'w=1/[\s^2^(Fo^2^)+(0.0437P)^2^] where P=(Fo^2^+2Fc^2^)/3'
_refine_ls_weighting_scheme calc
_refine_ls_wR_factor_gt 0.0926
_refine_ls_wR_factor_ref 0.1100
_reflns_Friedel_coverage 0.000
_reflns_number_gt 1865
_reflns_number_total 2936
_reflns_threshold_expression 'I > 2\s(I)'
_cod_data_source_file c7sc02727c2.cif
_cod_data_source_block test_a
_cod_database_code 1546938
_shelx_shelxl_version_number 2014/7
_shelx_space_group_comment
;
The symmetry employed for this shelxl refinement is uniquely defined
by the following loop, which should always be used as a source of
symmetry information in preference to the above space-group names.
They are only intended as comments.
;
_shelx_estimated_absorpt_t_min 0.757
_shelx_estimated_absorpt_t_max 0.943

loop_
_space_group_symop_operation_xyz
'x, y, z'
'-x, y+1/2, -z+1/2'
'-x, -y, -z'
'x, -y-1/2, z-1/2'

loop_
_atom_site_label
_atom_site_type_symbol
_atom_site_fract_x
_atom_site_fract_y
_atom_site_fract_z
_atom_site_U_iso_or_equiv
_atom_site_adp_type
_atom_site_occupancy
_atom_site_site_symmetry_order
_atom_site_calc_flag
_atom_site_refinement_flags_posn
_atom_site_refinement_flags_adp
C1 C 0.3484(3) 0.6303(3) 0.9631(6) 0.0191(10) Uani 1 1 d . .
C2 C 0.2094(3) 0.7167(3) 1.0758(6) 0.0236(11) Uani 1 1 d . .
H2 H 0.2484 0.7594 1.1491 0.028 Uiso 1 1 calc R U
C3 C 0.1076(3) 0.7089(4) 1.0488(6) 0.0267(12) Uani 1 1 d . .
H3 H 0.0644 0.7459 1.1002 0.032 Uiso 1 1 calc R U
C4 C 0.0765(4) 0.6346(4) 0.9284(7) 0.0317(13) Uani 1 1 d . .
H4 H 0.0103 0.6146 0.8887 0.038 Uiso 1 1 calc R U
C5 C 0.1617(3) 0.5987(3) 0.8829(6) 0.0252(11) Uani 1 1 d . .
H5 H 0.1640 0.5498 0.8057 0.030 Uiso 1 1 calc R U
C6 C 0.2539(3) 0.4013(3) 0.4329(6) 0.0191(10) Uani 1 1 d . .
C7 C 0.2182(4) 0.3290(3) 0.7007(6) 0.0222(11) Uani 1 1 d . .
H7 H 0.2810 0.3010 0.7400 0.027 Uiso 1 1 calc R U
C8 C 0.1373(3) 0.3273(3) 0.7795(6) 0.0257(11) Uani 1 1 d . .
H8 H 0.1347 0.2979 0.8823 0.031 Uiso 1 1 calc R U
C9 C 0.0568(3) 0.3784(3) 0.6773(6) 0.0246(11) Uani 1 1 d . .
H9 H -0.0075 0.3885 0.7016 0.030 Uiso 1 1 calc R U
C10 C 0.0906(3) 0.4098(3) 0.5384(6) 0.0209(11) Uani 1 1 d . .
H10 H 0.0532 0.4450 0.4505 0.025 Uiso 1 1 calc R U
K1 K 0.61802(8) 0.62334(8) 0.92514(14) 0.0254(3) Uani 1 1 d . .
K2 K 0.37382(8) 0.60733(8) 0.43716(14) 0.0303(3) Uani 1 1 d . .
N1 N 0.2464(3) 0.6486(3) 0.9730(5) 0.0210(9) Uani 1 1 d . .
N2 N 0.1909(3) 0.3804(3) 0.5495(5) 0.0182(8) Uani 1 1 d . .
S1 S 0.43879(9) 0.68849(9) 1.10514(16) 0.0223(3) Uani 1 1 d . .
S2 S 0.37599(9) 0.55280(9) 0.81819(16) 0.0241(3) Uani 1 1 d . .
S3 S 0.37573(8) 0.35899(9) 0.47450(15) 0.0218(3) Uani 1 1 d . .
S4 S 0.20508(8) 0.46532(9) 0.25849(15) 0.0221(3) Uani 1 1 d . .

loop_
_atom_site_aniso_label
_atom_site_aniso_U_11
_atom_site_aniso_U_22
_atom_site_aniso_U_33
_atom_site_aniso_U_23
_atom_site_aniso_U_13
_atom_site_aniso_U_12
C1 0.026(2) 0.013(2) 0.019(3) 0.005(2) 0.007(2) 0.002(2)
C2 0.031(3) 0.022(3) 0.018(3) 0.000(2) 0.003(2) -0.002(2)
C3 0.028(3) 0.032(3) 0.023(3) 0.007(2) 0.011(2) 0.002(2)
C4 0.029(3) 0.038(3) 0.028(3) 0.008(3) 0.003(2) -0.005(2)
C5 0.029(2) 0.024(3) 0.022(3) -0.002(2) 0.004(2) -0.010(2)
C6 0.023(2) 0.016(2) 0.018(3) -0.003(2) 0.0021(19) -0.0031(19)
C7 0.028(2) 0.018(2) 0.018(3) 0.000(2) -0.002(2) -0.001(2)
C8 0.034(3) 0.025(3) 0.020(3) 0.004(2) 0.010(2) -0.002(2)
C9 0.021(2) 0.024(3) 0.028(3) 0.004(2) 0.005(2) -0.004(2)
C10 0.021(2) 0.020(2) 0.021(3) 0.004(2) 0.003(2) 0.003(2)
K1 0.0295(5) 0.0283(6) 0.0203(6) -0.0010(5) 0.0091(4) 0.0027(5)
K2 0.0419(6) 0.0286(6) 0.0201(6) -0.0008(5) 0.0046(5) -0.0114(5)
N1 0.0239(19) 0.021(2) 0.017(2) 0.0011(18) 0.0013(16) -0.0028(17)
N2 0.0187(18) 0.019(2) 0.016(2) 0.0030(17) 0.0017(16) 0.0011(16)
S1 0.0244(6) 0.0250(6) 0.0174(7) -0.0037(5) 0.0036(5) -0.0025(5)
S2 0.0336(6) 0.0215(6) 0.0178(7) -0.0020(5) 0.0064(5) -0.0009(6)
S3 0.0181(5) 0.0255(6) 0.0214(7) 0.0004(5) 0.0029(5) 0.0026(5)
S4 0.0215(5) 0.0268(7) 0.0180(7) 0.0047(5) 0.0034(5) 0.0020(5)

loop_
_atom_type_symbol
_atom_type_description
_atom_type_scat_dispersion_real
_atom_type_scat_dispersion_imag
_atom_type_scat_source
C C 0.0033 0.0016 'International Tables Vol C Tables 4.2.6.8 and 6.1.1.4'
H H 0.0000 0.0000 'International Tables Vol C Tables 4.2.6.8 and 6.1.1.4'
N N 0.0061 0.0033 'International Tables Vol C Tables 4.2.6.8 and 6.1.1.4'
S S 0.1246 0.1234 'International Tables Vol C Tables 4.2.6.8 and 6.1.1.4'
K K 0.2009 0.2494 'International Tables Vol C Tables 4.2.6.8 and 6.1.1.4'

loop_
_geom_angle_atom_site_label_1
_geom_angle_atom_site_label_2
_geom_angle_atom_site_label_3
_geom_angle
_geom_angle_site_symmetry_1
_geom_angle_site_symmetry_3
N1 C1 S2 119.8(3) . .
N1 C1 S1 116.8(3) . .
S2 C1 S1 123.4(3) . .
C3 C2 N1 107.8(4) . .
C3 C2 H2 126.1 . .
N1 C2 H2 126.1 . .
C2 C3 C4 109.2(5) . .
C2 C3 H3 125.4 . .
C4 C3 H3 125.4 . .
C5 C4 C3 107.3(4) . .
C5 C4 H4 126.3 . .
C3 C4 H4 126.3 . .
C4 C5 N1 108.3(5) . .
C4 C5 H5 125.9 . .
N1 C5 H5 125.9 . .
N2 C6 S4 118.4(3) . .
N2 C6 S3 117.9(3) . .
S4 C6 S3 123.7(3) . .
N2 C6 K2 121.8(3) . .
S4 C6 K2 69.96(17) . .
S3 C6 K2 81.73(19) . .
C8 C7 N2 108.1(4) . .
C8 C7 K1 91.8(3) . 3_667
N2 C7 K1 132.8(3) . 3_667
C8 C7 H7 125.9 . .
N2 C7 H7 125.9 . .
K1 C7 H7 52.7 3_667 .
C7 C8 C9 108.0(5) . .
C7 C8 H8 126.0 . .
C9 C8 H8 126.0 . .
C10 C9 C8 107.9(4) . .
C10 C9 H9 126.1 . .
C8 C9 H9 126.1 . .
C9 C10 N2 108.5(4) . .
C9 C10 H10 125.8 . .
N2 C10 H10 125.8 . .
S1 K1 S2 81.91(9) . 3_667
S1 K1 S3 126.38(6) . 3_666
S2 K1 S3 133.97(7) 3_667 3_666
S1 K1 S4 174.36(5) . 3_666
S2 K1 S4 93.63(9) 3_667 3_666
S3 K1 S4 54.99(6) 3_666 3_666
S1 K1 S2 54.58(10) . .
S2 K1 S2 81.12(6) 3_667 .
S3 K1 S2 88.24(6) 3_666 .
S4 K1 S2 121.47(10) 3_666 .
S1 K1 S3 66.28(5) . 2_656
S2 K1 S3 126.81(11) 3_667 2_656
S3 K1 S3 99.03(6) 3_666 2_656
S4 K1 S3 119.33(6) 3_666 2_656
S2 K1 S3 109.17(5) . 2_656
S1 K1 C7 87.72(15) . 3_667
S2 K1 C7 69.64(12) 3_667 3_667
S3 K1 C7 136.21(12) 3_666 3_667
S4 K1 C7 93.99(15) 3_666 3_667
S2 K1 C7 135.43(10) . 3_667
S3 K1 C7 67.70(8) 2_656 3_667
S1 K1 K2 129.36(6) . 3_666
S2 K1 K2 81.81(14) 3_667 3_666
S3 K1 K2 52.19(8) 3_666 3_666
S4 K1 K2 46.07(6) 3_666 3_666
S2 K1 K2 75.66(6) . 3_666
S3 K1 K2 151.15(5) 2_656 3_666
C7 K1 K2 129.43(10) 3_667 3_666
S1 K1 K2 85.60(13) . .
S2 K1 K2 115.93(8) 3_667 .
S3 K1 K2 46.11(9) 3_666 .
S4 K1 K2 93.31(12) 3_666 .
S2 K1 K2 42.93(5) . .
S3 K1 K2 103.35(4) 2_656 .
C7 K1 K2 170.51(9) 3_667 .
K2 K1 K2 59.99(8) 3_666 .
S1 K1 K1 61.31(10) . 3_667
S2 K1 K1 41.60(6) 3_667 3_667
S3 K1 K1 115.24(5) 3_666 3_667
S4 K1 K1 113.05(11) 3_666 3_667
S2 K1 K1 39.52(5) . 3_667
S3 K1 K1 127.35(8) 2_656 3_667
C7 K1 K1 104.75(12) 3_667 3_667
K2 K1 K1 75.04(10) 3_666 3_667
K2 K1 K1 77.85(9) . 3_667
S1 K1 K2 38.60(5) . 4_576
S2 K1 K2 120.44(9) 3_667 4_576
S3 K1 K2 95.63(4) 3_666 4_576
S4 K1 K2 145.91(5) 3_666 4_576
S2 K1 K2 67.81(11) . 4_576
S3 K1 K2 41.42(7) 2_656 4_576
C7 K1 K2 98.64(11) 3_667 4_576
K2 K1 K2 131.92(6) 3_666 4_576
K2 K1 K2 71.97(7) . 4_576
K1 K1 K2 94.16(13) 3_667 4_576
S2 K2 S4 99.58(8) . .
S2 K2 S1 162.03(6) . 1_554
S4 K2 S1 97.41(10) . 1_554
S2 K2 S1 81.67(9) . 4_575
S4 K2 S1 150.36(6) . 4_575
S1 K2 S1 86.47(10) 1_554 4_575
S2 K2 C6 73.43(9) . .
S4 K2 C6 30.25(9) . .
S1 K2 C6 120.97(10) 1_554 .
S1 K2 C6 151.22(11) 4_575 .
S2 K2 S3 89.95(5) . 3_666
S4 K2 S3 142.72(6) . 3_666
S1 K2 S3 72.89(7) 1_554 3_666
S1 K2 S3 66.46(4) 4_575 3_666
C6 K2 S3 126.52(9) . 3_666
S2 K2 S3 71.10(4) . .
S4 K2 S3 53.35(7) . .
S1 K2 S3 115.57(5) 1_554 .
S1 K2 S3 148.64(8) 4_575 .
C6 K2 S3 28.99(9) . .
S3 K2 S3 97.57(4) 3_666 .
S2 K2 K1 118.11(11) . 3_666
S4 K2 K1 48.14(7) . 3_666
S1 K2 K1 70.12(11) 1_554 3_666
S1 K2 K1 154.30(5) 4_575 3_666
C6 K2 K1 54.36(11) . 3_666
S3 K2 K1 95.67(5) 3_666 3_666
S3 K2 K1 47.03(8) . 3_666
S2 K2 K2 75.40(5) . 3_666
S4 K2 K2 97.23(13) . 3_666
S1 K2 K2 96.74(8) 1_554 3_666
S1 K2 K2 111.54(10) 4_575 3_666
C6 K2 K2 76.21(15) . 3_666
S3 K2 K2 50.33(9) 3_666 3_666
S3 K2 K2 47.24(7) . 3_666
K1 K2 K2 62.86(8) 3_666 3_666
S2 K2 K1 46.36(8) . .
S4 K2 K1 138.79(6) . .
S1 K2 K1 115.79(11) 1_554 .
S1 K2 K1 60.44(5) 4_575 .
C6 K2 K1 108.54(10) . .
S3 K2 K1 44.41(6) 3_666 .
S3 K2 K1 89.01(4) . .
K1 K2 K1 120.01(8) 3_666 .
K2 K2 K1 57.15(7) 3_666 .
S2 K2 K1 108.23(4) . 4_575
S4 K2 K1 152.06(6) . 4_575
S1 K2 K1 55.30(5) 1_554 4_575
S1 K2 K1 37.79(6) 4_575 4_575
C6 K2 K1 167.82(8) . 4_575
S3 K2 K1 42.41(5) 3_666 4_575
S3 K2 K1 139.32(7) . 4_575
K1 K2 K1 116.66(8) 3_666 4_575
K2 K2 K1 92.41(13) 3_666 4_575
K1 K2 K1 67.50(7) . 4_575
C1 N1 C2 127.3(4) . .
C1 N1 C5 125.2(4) . .
C2 N1 C5 107.5(4) . .
C10 N2 C7 107.6(4) . .
C10 N2 C6 126.0(4) . .
C7 N2 C6 126.4(4) . .
C1 S1 K1 93.52(19) . .
C1 S1 K2 96.87(19) . 1_556
K1 S1 K2 129.22(7) . 1_556
C1 S1 K2 92.36(18) . 4_576
K1 S1 K2 103.60(8) . 4_576
K2 S1 K2 125.33(6) 1_556 4_576
C1 S2 K2 123.49(18) . .
C1 S2 K1 92.0(2) . 3_667
K2 S2 K1 143.70(6) . 3_667
C1 S2 K1 87.59(17) . .
K2 S2 K1 90.71(6) . .
K1 S2 K1 98.88(6) 3_667 .
C6 S3 K1 88.76(17) . 3_666
C6 S3 K2 151.56(17) . 3_666
K1 S3 K2 89.48(6) 3_666 3_666
C6 S3 K1 111.36(16) . 2_646
K1 S3 K1 107.80(5) 3_666 2_646
K2 S3 K1 96.17(4) 3_666 2_646
C6 S3 K2 69.28(16) . .
K1 S3 K2 80.78(4) 3_666 .
K2 S3 K2 82.43(4) 3_666 .
K1 S3 K2 171.33(5) 2_646 .
C6 S4 K2 79.79(18) . .
C6 S4 K1 88.31(19) . 3_666
K2 S4 K1 85.79(12) . 3_666

loop_
_geom_bond_atom_site_label_1
_geom_bond_atom_site_label_2
_geom_bond_distance
_geom_bond_site_symmetry_2
C1 N1 1.409(6) .
C1 S2 1.685(5) .
C1 S1 1.712(5) .
C2 C3 1.347(7) .
C2 N1 1.412(6) .
C2 H2 0.9300 .
C3 C4 1.432(7) .
C3 H3 0.9300 .
C4 C5 1.360(7) .
C4 H4 0.9300 .
C5 N1 1.415(6) .
C5 H5 0.9300 .
C6 N2 1.404(6) .
C6 S4 1.693(5) .
C6 S3 1.713(5) .
C6 K2 3.306(6) .
C7 C8 1.354(7) .
C7 N2 1.404(6) .
C7 K1 3.448(6) 3_667
C7 H7 0.9300 .
C8 C9 1.424(6) .
C8 H8 0.9300 .
C9 C10 1.354(7) .
C9 H9 0.9300 .
C10 N2 1.394(6) .
C10 H10 0.9300 .
K1 S1 3.162(4) .
K1 S2 3.212(4) 3_667
K1 S3 3.240(5) 3_666
K1 S4 3.264(4) 3_666
K1 S2 3.351(5) .
K1 S3 3.402(6) 2_656
K1 C7 3.448(6) 3_667
K1 K2 4.371(5) 3_666
K1 K2 4.630(6) .
K1 K1 4.987(6) 3_667
K1 K2 5.015(6) 4_576
K2 S2 3.153(5) .
K2 S4 3.156(4) .
K2 S1 3.170(4) 1_554
K2 S1 3.219(5) 4_575
K2 S3 3.337(5) 3_666
K2 S3 3.498(6) .
K2 K1 4.371(5) 3_666
K2 K2 4.505(6) 3_666
K2 K1 5.015(6) 4_575
S1 K2 3.170(4) 1_556
S1 K2 3.219(5) 4_576
S2 K1 3.212(4) 3_667
S3 K1 3.240(6) 3_666
S3 K2 3.337(6) 3_666
S3 K1 3.402(6) 2_646
S4 K1 3.264(4) 3_666
